data_7062807
loop_
_publ_author_name
'Ramkumar, Nagarajan'
'Plantus, Ketrina'
'Ozola, Melita'
'Mishnev, Anatoly'
'Nikolajeva, Vizma'
'Senkovs, Maris'
'O\<seka, Maksim'
'Veliks, Janis'

_publ_section_title
;
 Photoredox-catalyzed direct C--H monofluoromethylation of heteroarenes
;
_journal_issue 44
_journal_name_full 'New Journal of Chemistry'
_journal_page_first 20642
_journal_page_last 20652
_journal_paper_doi 10.1039/D3NJ04313D
_journal_volume 47
_journal_year 2023
_chemical_formula_moiety 'C11 H8 F4 N2 O'
_chemical_formula_sum 'C11 H8 F4 N2 O'
_chemical_formula_weight 260.19
_space_group_crystal_system orthorhombic
_space_group_IT_number 61
_space_group_name_Hall '-P 2ac 2ab'
_space_group_name_H-M_alt 'P b c a'
_atom_sites_solution_hydrogens geom
_audit_creation_method SHELXL-2018/3
_audit_update_record
;
2023-06-29 deposited with the CCDC.	2023-10-16 downloaded from the CCDC.
;
_cell_angle_alpha 90
_cell_angle_beta 90
_cell_angle_gamma 90
_cell_formula_units_Z 8
_cell_length_a 14.4989(2)
_cell_length_b 7.09040(10)
_cell_length_c 20.0236(3)
_cell_measurement_reflns_used 6479
_cell_measurement_temperature 150(2)
_cell_measurement_theta_max 76.4180
_cell_measurement_theta_min 5.3570
_cell_volume 2058.49(5)
_computing_cell_refinement 'CrysAlisPro 1.171.41.123a (Rigaku OD, 2022)'
_computing_data_collection 'CrysAlisPro 1.171.41.123a (Rigaku OD, 2022)'
_computing_data_reduction 'CrysAlisPro 1.171.41.123a (Rigaku OD, 2022)'
_computing_structure_refinement 'SHELXL-2018/3 (Sheldrick, 2018)'
_computing_structure_solution 'SHELXT 2014/4 (Sheldrick, 2014)'
_diffrn_ambient_temperature 150(2)
_diffrn_measured_fraction_theta_full 0.999
_diffrn_measured_fraction_theta_max 0.962
_diffrn_measurement_device_type 'XtaLAB Synergy, Dualflex, HyPix'
_diffrn_measurement_method '\w scans'
_diffrn_radiation_type CuK\a
_diffrn_radiation_wavelength 1.54184
_diffrn_reflns_av_R_equivalents 0.0314
_diffrn_reflns_av_unetI/netI 0.0238
_diffrn_reflns_Laue_measured_fraction_full 0.999
_diffrn_reflns_Laue_measured_fraction_max 0.962
_diffrn_reflns_limit_h_max 18
_diffrn_reflns_limit_h_min -12
_diffrn_reflns_limit_k_max 8
_diffrn_reflns_limit_k_min -8
_diffrn_reflns_limit_l_max 23
_diffrn_reflns_limit_l_min -24
_diffrn_reflns_number 10196
_diffrn_reflns_point_group_measured_fraction_full 0.999
_diffrn_reflns_point_group_measured_fraction_max 0.962
_diffrn_reflns_theta_full 67.684
_diffrn_reflns_theta_max 76.488
_diffrn_reflns_theta_min 4.416
_diffrn_source 'micro-focus sealed X-ray tube'
_exptl_absorpt_coefficient_mu 1.413
_exptl_absorpt_correction_T_max 1.00000
_exptl_absorpt_correction_T_min 0.76061
_exptl_absorpt_correction_type multi-scan
_exptl_absorpt_process_details
;
CrysAlisPro 1.171.41.112a (Rigaku Oxford Diffraction, 2021)
Empirical absorption correction using spherical harmonics,
implemented in SCALE3 ABSPACK scaling algorithm.
;
_exptl_crystal_colour colourless
_exptl_crystal_density_diffrn 1.679
_exptl_crystal_description block
_exptl_crystal_F_000 1056
_exptl_crystal_size_max 0.20
_exptl_crystal_size_mid 0.12
_exptl_crystal_size_min 0.05
_refine_diff_density_max 0.301
_refine_diff_density_min -0.251
_refine_diff_density_rms 0.048
_refine_ls_extinction_method none
_refine_ls_goodness_of_fit_ref 1.069
_refine_ls_hydrogen_treatment constr
_refine_ls_matrix_type full
_refine_ls_number_parameters 164
_refine_ls_number_reflns 2078
_refine_ls_number_restraints 0
_refine_ls_restrained_S_all 1.069
_refine_ls_R_factor_all 0.0390
_refine_ls_R_factor_gt 0.0354
_refine_ls_shift/su_max 0.001
_refine_ls_shift/su_mean 0.000
_refine_ls_structure_factor_coef Fsqd
_refine_ls_weighting_details 'w=1/[\s^2^(Fo^2^)+(0.0564P)^2^+0.7159P] where P=(Fo^2^+2Fc^2^)/3'
_refine_ls_weighting_scheme calc
_refine_ls_wR_factor_gt 0.0986
_refine_ls_wR_factor_ref 0.1020
_reflns_Friedel_coverage 0.000
_reflns_number_gt 1840
_reflns_number_total 2078
_reflns_threshold_expression 'I > 2\s(I)'
_cod_data_source_file d3nj04313d2.cif
_cod_data_source_block rkn_925
_cod_depositor_comments 'Adding full bibliography for 7062803--7062807.cif.'
_cod_database_code 7062807
_shelx_shelxl_version_number 2018/3
_shelx_space_group_comment
;
The symmetry employed for this shelxl refinement is uniquely defined
by the following loop, which should always be used as a source of
symmetry information in preference to the above space-group names.
They are only intended as comments.
;

loop_
_space_group_symop_operation_xyz
'x, y, z'
'-x+1/2, -y, z+1/2'
'-x, y+1/2, -z+1/2'
'x+1/2, -y+1/2, -z'
'-x, -y, -z'
'x-1/2, y, -z-1/2'
'x, -y-1/2, z-1/2'
'-x-1/2, y-1/2, z'

loop_
_atom_site_label
_atom_site_type_symbol
_atom_site_fract_x
_atom_site_fract_y
_atom_site_fract_z
_atom_site_U_iso_or_equiv
_atom_site_adp_type
_atom_site_occupancy
_atom_site_site_symmetry_order
_atom_site_calc_flag
_atom_site_refinement_flags_posn
_atom_site_refinement_flags_adp
_atom_site_refinement_flags_occupancy
_atom_site_disorder_assembly
_atom_site_disorder_group
F12 F 0.10908(6) 0.54295(13) 0.76461(4) 0.0341(2) Uani 1 1 d . . . . .
F13 F 0.08832(7) 0.24603(14) 0.75734(5) 0.0419(3) Uani 1 1 d . . . . .
F16 F 0.21219(6) 0.11814(17) 0.38024(5) 0.0470(3) Uani 1 1 d . . . . .
F14 F 0.02409(6) 0.43109(19) 0.68656(5) 0.0492(3) Uani 1 1 d . . . . .
O17 O 0.47106(7) 0.1999(2) 0.45472(5) 0.0393(3) Uani 1 1 d . . . . .
N7 N 0.41686(7) 0.29198(17) 0.55689(6) 0.0229(3) Uani 1 1 d . . . . .
N4 N 0.23792(7) 0.23746(17) 0.50514(5) 0.0220(3) Uani 1 1 d . . . . .
C8 C 0.34068(8) 0.32450(18) 0.59755(6) 0.0192(3) Uani 1 1 d . . . . .
C1 C 0.18449(9) 0.38362(18) 0.67619(6) 0.0204(3) Uani 1 1 d . . . . .
C9 C 0.34982(9) 0.38219(19) 0.66417(7) 0.0223(3) Uani 1 1 d . . . . .
H9 H 0.409395 0.401813 0.682654 0.027 Uiso 1 1 calc R U . . .
C3 C 0.25174(9) 0.29733(19) 0.57069(6) 0.0194(3) Uani 1 1 d . . . . .
C2 C 0.17399(8) 0.32804(19) 0.61034(6) 0.0201(3) Uani 1 1 d . . . . .
H2 H 0.114033 0.310841 0.592199 0.024 Uiso 1 1 calc R U . . .
C10 C 0.27257(9) 0.41044(19) 0.70283(7) 0.0223(3) Uani 1 1 d . . . . .
H10 H 0.279209 0.448529 0.748063 0.027 Uiso 1 1 calc R U . . .
C5 C 0.31028(9) 0.2056(2) 0.46986(7) 0.0232(3) Uani 1 1 d . . . . .
C6 C 0.40649(9) 0.2310(2) 0.49252(7) 0.0256(3) Uani 1 1 d . . . . .
C11 C 0.10180(9) 0.4019(2) 0.72041(7) 0.0251(3) Uani 1 1 d . . . . .
C18 C 0.51083(9) 0.3224(3) 0.58247(8) 0.0321(4) Uani 1 1 d . . . . .
H18A H 0.555475 0.301228 0.546496 0.038 Uiso 1 1 calc R U . . .
H18B H 0.522988 0.234217 0.619099 0.038 Uiso 1 1 calc R U . . .
H18C H 0.516610 0.452157 0.598835 0.038 Uiso 1 1 calc R U . . .
C15 C 0.30339(10) 0.1370(3) 0.39892(7) 0.0315(3) Uani 1 1 d . . . . .
H15A H 0.334505 0.227737 0.368830 0.038 Uiso 1 1 calc R U . . .
H15B H 0.334989 0.013824 0.394712 0.038 Uiso 1 1 calc R U . . .

loop_
_atom_site_aniso_label
_atom_site_aniso_U_11
_atom_site_aniso_U_22
_atom_site_aniso_U_33
_atom_site_aniso_U_23
_atom_site_aniso_U_13
_atom_site_aniso_U_12
F12 0.0426(5) 0.0332(5) 0.0264(5) -0.0086(4) 0.0085(4) 0.0018(4)
F13 0.0492(6) 0.0324(5) 0.0442(6) 0.0025(4) 0.0261(4) -0.0043(4)
F16 0.0265(5) 0.0861(8) 0.0285(5) -0.0203(5) -0.0055(4) 0.0029(5)
F14 0.0243(5) 0.0939(9) 0.0294(5) -0.0134(5) 0.0002(4) 0.0157(5)
O17 0.0213(5) 0.0693(9) 0.0274(5) -0.0063(5) 0.0070(4) 0.0010(5)
N7 0.0158(5) 0.0322(6) 0.0208(6) 0.0013(5) -0.0008(4) -0.0013(4)
N4 0.0198(5) 0.0287(6) 0.0173(5) -0.0003(4) -0.0001(4) 0.0001(4)
C8 0.0181(6) 0.0196(6) 0.0198(6) 0.0028(5) 0.0002(5) -0.0004(5)
C1 0.0229(6) 0.0197(6) 0.0187(6) 0.0013(5) 0.0019(5) 0.0008(5)
C9 0.0204(6) 0.0246(7) 0.0219(7) 0.0015(5) -0.0041(5) -0.0022(5)
C3 0.0198(6) 0.0213(6) 0.0170(6) 0.0013(5) -0.0009(5) 0.0001(5)
C2 0.0180(6) 0.0227(6) 0.0195(6) 0.0010(5) -0.0009(5) 0.0002(5)
C10 0.0275(7) 0.0218(6) 0.0176(6) 0.0006(5) -0.0017(5) -0.0004(5)
C5 0.0200(6) 0.0301(7) 0.0194(6) 0.0007(5) 0.0004(5) 0.0005(5)
C6 0.0191(6) 0.0350(8) 0.0226(7) 0.0017(6) 0.0019(5) 0.0000(5)
C11 0.0265(7) 0.0287(7) 0.0202(7) -0.0026(5) 0.0015(5) 0.0018(5)
C18 0.0156(6) 0.0507(10) 0.0299(7) -0.0003(7) -0.0025(5) -0.0025(6)
C15 0.0221(6) 0.0499(9) 0.0226(7) -0.0061(7) 0.0010(5) 0.0012(6)

loop_
_atom_type_symbol
_atom_type_description
_atom_type_scat_dispersion_real
_atom_type_scat_dispersion_imag
_atom_type_scat_source
C C 0.0181 0.0091 'International Tables Vol C Tables 4.2.6.8 and 6.1.1.4'
H H 0.0000 0.0000 'International Tables Vol C Tables 4.2.6.8 and 6.1.1.4'
F F 0.0727 0.0534 'International Tables Vol C Tables 4.2.6.8 and 6.1.1.4'
N N 0.0311 0.0180 'International Tables Vol C Tables 4.2.6.8 and 6.1.1.4'
O O 0.0492 0.0322 'International Tables Vol C Tables 4.2.6.8 and 6.1.1.4'

loop_
_geom_angle_atom_site_label_1
_geom_angle_atom_site_label_2
_geom_angle_atom_site_label_3
_geom_angle
_geom_angle_site_symmetry_1
_geom_angle_site_symmetry_3
_geom_angle_publ_flag
C6 N7 C8 121.10(11) . . ?
C6 N7 C18 118.43(11) . . ?
C8 N7 C18 120.47(11) . . ?
C5 N4 C3 116.99(11) . . ?
N7 C8 C9 122.02(11) . . ?
N7 C8 C3 118.69(11) . . ?
C9 C8 C3 119.29(11) . . ?
C2 C1 C10 120.19(12) . . ?
C2 C1 C11 120.01(12) . . ?
C10 C1 C11 119.65(12) . . ?
C10 C9 C8 120.06(12) . . ?
C10 C9 H9 120.0 . . ?
C8 C9 H9 120.0 . . ?
N4 C3 C2 117.84(11) . . ?
N4 C3 C8 122.15(11) . . ?
C2 C3 C8 120.00(11) . . ?
C1 C2 C3 119.82(11) . . ?
C1 C2 H2 120.1 . . ?
C3 C2 H2 120.1 . . ?
C9 C10 C1 120.62(12) . . ?
C9 C10 H10 119.7 . . ?
C1 C10 H10 119.7 . . ?
N4 C5 C6 125.48(12) . . ?
N4 C5 C15 121.44(12) . . ?
C6 C5 C15 113.07(11) . . ?
O17 C6 N7 123.74(12) . . ?
O17 C6 C5 120.68(13) . . ?
N7 C6 C5 115.57(11) . . ?
F14 C11 F12 106.68(11) . . ?
F14 C11 F13 106.55(12) . . ?
F12 C11 F13 105.18(11) . . ?
F14 C11 C1 112.98(12) . . ?
F12 C11 C1 113.12(11) . . ?
F13 C11 C1 111.77(11) . . ?
N7 C18 H18A 109.5 . . ?
N7 C18 H18B 109.5 . . ?
H18A C18 H18B 109.5 . . ?
N7 C18 H18C 109.5 . . ?
H18A C18 H18C 109.5 . . ?
H18B C18 H18C 109.5 . . ?
F16 C15 C5 110.53(11) . . ?
F16 C15 H15A 109.5 . . ?
C5 C15 H15A 109.5 . . ?
F16 C15 H15B 109.5 . . ?
C5 C15 H15B 109.5 . . ?
H15A C15 H15B 108.1 . . ?

loop_
_geom_bond_atom_site_label_1
_geom_bond_atom_site_label_2
_geom_bond_distance
_geom_bond_site_symmetry_2
_geom_bond_publ_flag
F12 C11 1.3395(17) . ?
F13 C11 1.3442(17) . ?
F16 C15 1.3808(16) . ?
F14 C11 1.3311(16) . ?
O17 C6 1.2239(17) . ?
N7 C6 1.3679(18) . ?
N7 C8 1.3914(16) . ?
N7 C18 1.4714(16) . ?
N4 C5 1.2850(17) . ?
N4 C3 1.3939(16) . ?
C8 C9 1.4015(19) . ?
C8 C3 1.4105(17) . ?
C1 C2 1.3845(18) . ?
C1 C10 1.3970(18) . ?
C1 C11 1.4961(18) . ?
C9 C10 1.3761(19) . ?
C9 H9 0.9500 . ?
C3 C2 1.3959(17) . ?
C2 H2 0.9500 . ?
C10 H10 0.9500 . ?
C5 C6 1.4778(18) . ?
C5 C15 1.5046(19) . ?
C18 H18A 0.9800 . ?
C18 H18B 0.9800 . ?
C18 H18C 0.9800 . ?
C15 H15A 0.9900 . ?
C15 H15B 0.9900 . ?
